data_7251228
loop_
_publ_author_name
'Kumari, Pratima'
'Kumar, Aman'
'Kataria, Ramesh'
'Kaushik, Navin Kumar'
'Ahmed, Mukhtar'
'Ansari, Azaj'
Ekta,
'Brahma, Mettle'
'Maruthi, Mulaka'
'Babu, Yangala Sudheer'
'Singh, Bijender'
'Kumar, Vinod'

_publ_section_title
;
 Synthesis, characterization and biological studies of pyrazole-linked
 Schiff bases and their copper(ii) complexes as potential therapeutics
;
_journal_issue 50
_journal_name_full 'RSC Advances'
_journal_page_first 42299
_journal_page_last 42314
_journal_paper_doi 10.1039/D5RA06008G
_journal_volume 15
_journal_year 2025
_chemical_formula_moiety '2(C27 H24 Br Cu N5 O5), 5(H2 O)'
_chemical_formula_sum 'C54 H58 Br2 Cu2 N10 O15'
_chemical_formula_weight 1374.00
_space_group_crystal_system triclinic
_space_group_IT_number 2
_space_group_name_Hall '-P 1'
_space_group_name_H-M_alt 'P -1'
_atom_sites_solution_hydrogens mixed
_atom_sites_solution_primary dual
_audit_creation_date 2025-06-25
_audit_creation_method
;
Olex2 1.5-ac5-024
(compiled 2022.04.12 svn.rca3783a0 for Rigaku Oxford Diffraction, GUI svn.r6498)
;
_audit_update_record
;
2025-06-26 deposited with the CCDC.	2025-10-20 downloaded from the CCDC.
;
_cell_angle_alpha 102.979(3)
_cell_angle_beta 109.334(4)
_cell_angle_gamma 107.627(4)
_cell_formula_units_Z 2
_cell_length_a 14.0326(6)
_cell_length_b 15.3151(6)
_cell_length_c 15.7791(6)
_cell_measurement_reflns_used 14925
_cell_measurement_temperature 293(2)
_cell_measurement_theta_max 26.3210
_cell_measurement_theta_min 3.3800
_cell_volume 2843.7(3)
_computing_cell_refinement 'CrysAlisPro 1.171.42.90a (Rigaku OD, 2023)'
_computing_data_collection 'CrysAlisPro 1.171.42.90a (Rigaku OD, 2023)'
_computing_data_reduction 'CrysAlisPro 1.171.42.90a (Rigaku OD, 2023)'
_computing_molecular_graphics 'Olex2 1.5-ac5-024 (Dolomanov et al., 2009)'
_computing_publication_material 'Olex2 1.5-ac5-024 (Dolomanov et al., 2009)'
_computing_structure_refinement 'SHELXL 2017/1 (Sheldrick, 2015)'
_computing_structure_solution 'SHELXT 2014/5 (Sheldrick, 2014)'
_diffrn_ambient_temperature 293(2)
_diffrn_detector 'Hybrid Pixel Array Detector'
_diffrn_detector_area_resol_mean 10.0000
_diffrn_detector_type HyPix3000
_diffrn_measured_fraction_theta_full 0.998
_diffrn_measured_fraction_theta_max 0.945
_diffrn_measurement_details
;
List of Runs (angles in degrees, time in seconds):

  # Type    Start    End  Width  t~exp~   \w     \q     \k     \f   Frames
#--------------------------------------------------------------------------
  1  \w     -2.00  55.00   0.50   13.86    --   -9.32  67.00  73.00  114
  2  \w    -41.00  -6.00   0.50   13.86    --   -9.32 -67.00 -60.00   70
  3  \w    -53.00  15.00   0.50   13.86    --    9.60 -67.00 -60.00  136
  4  \w     -7.00  24.00   0.50   13.86    --    9.60  67.00  73.00   62
  5  \w    -33.00  36.00   0.50   13.86    --   -9.32  77.00 -30.00  138
  6  \w    -14.00  18.00   0.50   13.86    --   -9.32 -97.00-168.55   64
  7  \w    -41.00 -15.00   0.50   13.86    --   -9.32 -77.00-150.00   52
  8  \w    -72.00   9.00   0.50   13.86    --   -9.32 -57.00-150.00  162
  9  \w    -24.00  42.00   0.50   13.86    --   -9.32  77.00 120.00  132
 10  \w     28.00  56.00   0.50   13.86    --    9.60-125.00-150.00   56
 11  \w    -54.00  22.00   0.50   13.86    --    9.60 -38.00   0.00  152
 12  \w      9.00  56.00   0.50   13.86    --    9.60-125.00-180.00   94
 13  \w    -34.00  -9.00   0.50   13.86    --    9.60 129.00 -27.14   50
 14  \w    -32.00  -6.00   0.50   13.86    --    9.60 123.00 -59.36   52
 15  \w      7.00  56.00   0.50   13.86    --    9.60-125.00  90.00   98
 16  \w    -32.00   8.00   0.50   13.86    --    9.60 -57.00 150.00   80
 17  \w    -46.00  -4.00   0.50   13.86    --    9.60 -38.00 -30.00   84
 18  \w      7.00  56.00   0.50   13.86    --    9.60-125.00 150.00   98
 19  \w    -46.00  12.00   0.50   13.86    --    9.60 -38.00-150.00  116
 20  \w      1.00  26.00   0.50   13.86    --    9.60  38.00   0.00   50
 21  \w    -10.00  23.00   0.50   13.86    --    9.60 -38.00 150.00   66
;
_diffrn_measurement_device 'four-circle diffractometer'
_diffrn_measurement_device_type 'SuperNova, Single source at offset/far, HyPix3000'
_diffrn_measurement_method '\w scans'
_diffrn_orient_matrix_type 'CrysAlisPro convention (1999,Acta A55,543-557)'
_diffrn_orient_matrix_UB_11 -0.0058276000
_diffrn_orient_matrix_UB_12 0.0275439000
_diffrn_orient_matrix_UB_13 0.0391252000
_diffrn_orient_matrix_UB_21 0.0420240000
_diffrn_orient_matrix_UB_22 0.0431473000
_diffrn_orient_matrix_UB_23 0.0046804000
_diffrn_orient_matrix_UB_31 -0.0406203000
_diffrn_orient_matrix_UB_32 0.0097752000
_diffrn_orient_matrix_UB_33 -0.0325164000
_diffrn_radiation_monochromator mirror
_diffrn_radiation_probe x-ray
_diffrn_radiation_type 'Mo K\a'
_diffrn_radiation_wavelength 0.71073
_diffrn_reflns_av_R_equivalents 0.0904
_diffrn_reflns_av_unetI/netI 0.1493
_diffrn_reflns_Laue_measured_fraction_full 0.998
_diffrn_reflns_Laue_measured_fraction_max 0.945
_diffrn_reflns_limit_h_max 17
_diffrn_reflns_limit_h_min -17
_diffrn_reflns_limit_k_max 19
_diffrn_reflns_limit_k_min -18
_diffrn_reflns_limit_l_max 19
_diffrn_reflns_limit_l_min -20
_diffrn_reflns_number 50678
_diffrn_reflns_point_group_measured_fraction_full 0.998
_diffrn_reflns_point_group_measured_fraction_max 0.945
_diffrn_reflns_theta_full 25.242
_diffrn_reflns_theta_max 27.149
_diffrn_reflns_theta_min 3.247
_diffrn_source 'micro-focus sealed X-ray tube'
_diffrn_source_type 'SuperNova (Mo) X-ray Source'
_exptl_absorpt_coefficient_mu 2.230
_exptl_absorpt_correction_T_max 1.00000
_exptl_absorpt_correction_T_min 0.63656
_exptl_absorpt_correction_type multi-scan
_exptl_absorpt_process_details
;
CrysAlisPro 1.171.42.90a (Rigaku Oxford Diffraction, 2023)
Empirical absorption correction using spherical harmonics,
implemented in SCALE3 ABSPACK scaling algorithm.
;
_exptl_crystal_colour green
_exptl_crystal_colour_primary green
_exptl_crystal_density_diffrn 1.605
_exptl_crystal_description needle
_exptl_crystal_F_000 1400
_exptl_crystal_size_max 0.008
_exptl_crystal_size_mid 0.006
_exptl_crystal_size_min 0.005
_refine_diff_density_max 0.611
_refine_diff_density_min -0.810
_refine_diff_density_rms 0.107
_refine_ls_extinction_method none
_refine_ls_goodness_of_fit_ref 1.008
_refine_ls_hydrogen_treatment constr
_refine_ls_matrix_type full
_refine_ls_number_parameters 771
_refine_ls_number_reflns 11920
_refine_ls_number_restraints 0
_refine_ls_restrained_S_all 1.008
_refine_ls_R_factor_all 0.1905
_refine_ls_R_factor_gt 0.0733
_refine_ls_shift/su_max 0.001
_refine_ls_shift/su_mean 0.000
_refine_ls_structure_factor_coef Fsqd
_refine_ls_weighting_details 'w=1/[\s^2^(Fo^2^)+(0.0884P)^2^] where P=(Fo^2^+2Fc^2^)/3'
_refine_ls_weighting_scheme calc
_refine_ls_wR_factor_gt 0.1612
_refine_ls_wR_factor_ref 0.2034
_reflns_Friedel_coverage 0.000
_reflns_number_gt 5161
_reflns_number_total 11920
_reflns_threshold_expression 'I > 2\s(I)'
_cod_data_source_file d5ra06008g2.cif
_cod_data_source_block Complex-4c
_cod_original_cell_volume 2843.7(2)
_cod_database_code 7251228
_shelx_shelxl_version_number 2017/1
_chemical_oxdiff_formula 'C H N O Cu Br'
_shelx_space_group_comment
;
The symmetry employed for this shelxl refinement is uniquely defined
by the following loop, which should always be used as a source of
symmetry information in preference to the above space-group names.
They are only intended as comments.
;
_olex2_refinement_description
;
1. Fixed Uiso
 At 1.2 times of:
  All C(H) groups
 At 1.5 times of:
  All C(H,H,H) groups, All O(H,H) groups
2. Rigid bond restraints
 O8
 with sigma for 1-2 distances of 0.001 and sigma for 1-3 distances of 0.001
3.a Free rotating group:
 O6(H6A,H6B), O8(H8D,H8E), O7(H7A,H7B), O10(H10A,H10B), O9(H9A,H9B)
3.b Aromatic/amide H refined with riding coordinates:
 C24A(H24A), C24(H24), C17A(H17A), C16A(H16A), C13A(H13A), C17(H17),
 C14A(H14A), C2A(H2A), C16(H16), C14(H14), C2(H2), C25(H25), C13(H13),
 C19A(H19A), C25A(H25A), C23(H23), C19(H19), C23A(H23A), C22A(H22A), C20(H20),
 C22(H22), C21(H21), C20A(H20A), C21A(H21A)
3.c Idealised Me refined as rotating group:
 C4A(H4AA,H4AB,H4AC), C8A(H8AA,H8AB,H8AC), C8(H8A,H8B,H8C), C4(H4A,H4B,H4C),
 C27A(H27A,H27B,H27C), C26A(H26A,H26B,H26C), C27(H27D,H27E,H27F), C26(H26D,H26E,
 H26F)
;
_smtbx_masks_void_probe_radius 1.2
_smtbx_masks_void_truncation_radius 1.2
_olex2_submission_special_instructions 'No special instructions were received'
_oxdiff_exptl_absorpt_empirical_details
;
Empirical correction (ABSPACK) includes:
- Absorption correction using spherical harmonics
- Frame scaling
;
_oxdiff_exptl_absorpt_empirical_full_max 1.477
_oxdiff_exptl_absorpt_empirical_full_min 0.676

loop_
_space_group_symop_operation_xyz
'x, y, z'
'-x, -y, -z'

loop_
_atom_site_label
_atom_site_type_symbol
_atom_site_fract_x
_atom_site_fract_y
_atom_site_fract_z
_atom_site_U_iso_or_equiv
_atom_site_adp_type
_atom_site_occupancy
_atom_site_site_symmetry_order
_atom_site_calc_flag
_atom_site_refinement_flags_posn
_atom_site_refinement_flags_adp
_atom_site_refinement_flags_occupancy
_atom_site_disorder_assembly
_atom_site_disorder_group
Cu1A Cu 0.10312(6) 0.34468(5) 0.62228(5) 0.0365(2) Uani 1 1 d . . . . .
Cu1 Cu 1.31812(6) 0.66238(5) 0.85569(6) 0.0375(2) Uani 1 1 d . . . . .
Br1A Br 0.54662(7) 0.92426(6) 0.61880(7) 0.0821(3) Uani 1 1 d . . . . .
Br1 Br 0.85226(7) 0.06936(6) 0.84029(7) 0.0853(3) Uani 1 1 d . . . . .
O4 O 1.3854(3) 0.5725(3) 0.8695(3) 0.0385(10) Uani 1 1 d . . . . .
O4A O 0.0342(3) 0.4338(3) 0.6190(3) 0.0366(10) Uani 1 1 d . . . . .
O1 O 1.2498(3) 0.7511(3) 0.8528(3) 0.0379(10) Uani 1 1 d . . . . .
O1A O 0.1771(3) 0.2610(3) 0.6243(3) 0.0441(11) Uani 1 1 d . . . . .
O2A O 0.4801(3) 0.2981(3) 0.6413(3) 0.0462(12) Uani 1 1 d . . . . .
O5A O -0.0264(3) 0.2355(3) 0.6043(3) 0.0500(12) Uani 1 1 d . . . . .
O5 O 1.4503(3) 0.7648(3) 0.8653(3) 0.0491(12) Uani 1 1 d . . . . .
O2 O 0.9618(3) 0.7344(3) 0.8653(3) 0.0446(11) Uani 1 1 d . . . . .
N1A N 0.2254(4) 0.4523(3) 0.6344(3) 0.0325(12) Uani 1 1 d . . . . .
N4A N -0.0523(4) 0.6669(3) 0.6129(3) 0.0317(12) Uani 1 1 d . . . . .
N1 N 1.1973(4) 0.5626(3) 0.8553(3) 0.0321(12) Uani 1 1 d . . . . .
N2A N 0.2051(4) 0.5366(3) 0.6359(3) 0.0336(12) Uani 1 1 d . . . . .
N3 N 1.3697(4) 0.2731(3) 0.8763(3) 0.0357(13) Uani 1 1 d . . . . .
N3A N 0.0371(4) 0.7311(3) 0.6110(3) 0.0350(12) Uani 1 1 d . . . . .
N4 N 1.4665(4) 0.3395(4) 0.8845(3) 0.0345(12) Uani 1 1 d . . . . .
O3A O 0.5306(4) 0.4486(3) 0.6464(4) 0.0588(14) Uani 1 1 d . . . . .
O3 O 0.9013(3) 0.5813(3) 0.8507(4) 0.0634(15) Uani 1 1 d . . . . .
N2 N 1.2155(4) 0.4785(3) 0.8587(3) 0.0330(12) Uani 1 1 d . . . . .
N5 N 1.6290(4) 0.8282(4) 0.8970(4) 0.0453(14) Uani 1 1 d . . . . .
N5A N -0.1840(4) 0.1721(4) 0.6185(4) 0.0462(14) Uani 1 1 d . . . . .
O6 O 0.7410(4) 0.4180(4) 0.6709(4) 0.0682(14) Uani 1 1 d G . . . .
H6A H 0.780351 0.463082 0.726208 0.102 Uiso 1 1 d G U . . .
H6B H 0.680222 0.424326 0.651116 0.102 Uiso 1 1 d G U . . .
C9A C 0.1020(5) 0.5159(4) 0.6250(4) 0.0302(14) Uani 1 1 d . . . . .
O8 O -0.4067(4) 0.0383(4) 0.0821(4) 0.0817(18) Uani 1 1 d G . . . .
H8D H -0.366899 0.095891 0.088590 0.122 Uiso 1 1 d G U . . .
H8E H -0.360567 0.014742 0.104451 0.122 Uiso 1 1 d G U . . .
C12A C 0.2131(5) 0.7415(4) 0.6146(4) 0.0310(15) Uani 1 1 d . . . . .
C12 C 1.1891(5) 0.2626(4) 0.8588(4) 0.0325(15) Uani 1 1 d . . . . .
C6 C 1.0838(5) 0.6516(4) 0.8580(4) 0.0321(15) Uani 1 1 d . . . . .
C24A C -0.0402(5) 0.5839(4) 0.6178(4) 0.0325(15) Uani 1 1 d . . . . .
H24A H -0.091425 0.530529 0.620388 0.039 Uiso 1 1 calc R U . . .
C11A C 0.1058(5) 0.6876(4) 0.6140(4) 0.0310(15) Uani 1 1 d . . . . .
C6A C 0.3486(4) 0.3729(4) 0.6378(4) 0.0321(15) Uani 1 1 d . . . . .
C1A C 0.2754(5) 0.2808(4) 0.6303(4) 0.0342(15) Uani 1 1 d . . . . .
C24 C 1.4585(5) 0.4243(4) 0.8832(4) 0.0343(15) Uani 1 1 d . . . . .
H24 H 1.513782 0.479638 0.887639 0.041 Uiso 1 1 calc R U . . .
C10A C 0.0602(5) 0.5910(4) 0.6185(4) 0.0304(14) Uani 1 1 d . . . . .
C7 C 1.1060(5) 0.5645(4) 0.8591(4) 0.0346(15) Uani 1 1 d . . . . .
C1 C 1.1566(5) 0.7384(4) 0.8573(4) 0.0314(14) Uani 1 1 d . . . . .
C7A C 0.3235(5) 0.4582(4) 0.6393(4) 0.0333(15) Uani 1 1 d . . . . .
C10 C 1.3556(5) 0.4159(4) 0.8743(4) 0.0302(14) Uani 1 1 d . . . . .
C18A C -0.1426(5) 0.6924(5) 0.6128(4) 0.0378(16) Uani 1 1 d . . . . .
C9 C 1.3159(5) 0.4923(4) 0.8664(4) 0.0336(15) Uani 1 1 d . . . . .
C17A C 0.2781(5) 0.8358(4) 0.6790(4) 0.0381(16) Uani 1 1 d . . . . .
H17A H 0.254989 0.863310 0.722992 0.046 Uiso 1 1 calc R U . . .
C5A C 0.4566(5) 0.3795(5) 0.6407(4) 0.0420(17) Uani 1 1 d . . . . .
O7 O 0.6875(5) 0.5884(5) 0.8368(4) 0.0866(17) Uani 1 1 d G . . . .
H7A H 0.639124 0.548550 0.780880 0.130 Uiso 1 1 d G U . . .
H7B H 0.748944 0.591861 0.836288 0.130 Uiso 1 1 d G U . . .
C11 C 1.3011(5) 0.3181(4) 0.8697(4) 0.0311(14) Uani 1 1 d . . . . .
O10 O -0.1141(5) 0.0464(4) 0.3585(4) 0.092(2) Uani 1 1 d G . . . .
H10A H -0.089000 0.102961 0.355281 0.138 Uiso 1 1 d G U . . .
H10B H -0.061844 0.047380 0.405828 0.138 Uiso 1 1 d G U . . .
C18 C 1.5567(5) 0.3142(5) 0.8925(4) 0.0349(15) Uani 1 1 d . . . . .
C16A C 0.3757(5) 0.8900(4) 0.6801(4) 0.0386(16) Uani 1 1 d . . . . .
H16A H 0.417955 0.954371 0.723310 0.046 Uiso 1 1 calc R U . . .
C13A C 0.2516(5) 0.7002(4) 0.5522(4) 0.0390(16) Uani 1 1 d . . . . .
H13A H 0.209935 0.635446 0.509750 0.047 Uiso 1 1 calc R U . . .
C17 C 1.1268(5) 0.1699(4) 0.7908(4) 0.0388(16) Uani 1 1 d . . . . .
H17 H 1.152977 0.145586 0.747881 0.047 Uiso 1 1 calc R U . . .
C5 C 0.9783(5) 0.6479(5) 0.8564(4) 0.0393(16) Uani 1 1 d . . . . .
C15A C 0.4114(5) 0.8479(5) 0.6161(5) 0.0425(17) Uani 1 1 d . . . . .
C15 C 0.9888(5) 0.1499(5) 0.8470(5) 0.0440(17) Uani 1 1 d . . . . .
C14A C 0.3506(5) 0.7537(4) 0.5524(5) 0.0405(16) Uani 1 1 d . . . . .
H14A H 0.375233 0.725991 0.509806 0.049 Uiso 1 1 calc R U . . .
C2A C 0.3097(5) 0.2029(5) 0.6330(4) 0.0421(17) Uani 1 1 d . . . . .
H2A H 0.261820 0.144136 0.630677 0.051 Uiso 1 1 calc R U . . .
C16 C 1.0277(5) 0.1125(5) 0.7844(5) 0.0435(17) Uani 1 1 d . . . . .
H16 H 0.986954 0.049206 0.738724 0.052 Uiso 1 1 calc R U . . .
C14 C 1.0469(5) 0.2431(5) 0.9139(5) 0.0432(17) Uani 1 1 d . . . . .
H14 H 1.018758 0.268061 0.954656 0.052 Uiso 1 1 calc R U . . .
C3A C 0.4101(6) 0.2128(5) 0.6389(4) 0.0423(17) Uani 1 1 d . . . . .
C2 C 1.1289(5) 0.8210(5) 0.8626(4) 0.0400(16) Uani 1 1 d . . . . .
H2 H 1.177196 0.878149 0.862642 0.048 Uiso 1 1 calc R U . . .
C25 C 1.5421(6) 0.7619(5) 0.8884(5) 0.0485(18) Uani 1 1 d . . . . .
H25 H 1.548177 0.706636 0.900539 0.058 Uiso 1 1 calc R U . . .
C13 C 1.1470(6) 0.2989(5) 0.9200(5) 0.0470(17) Uani 1 1 d . . . . .
H13 H 1.187671 0.362229 0.965757 0.056 Uiso 1 1 calc R U . . .
C19A C -0.1394(5) 0.7826(5) 0.6154(5) 0.0509(19) Uani 1 1 d . . . . .
H19A H -0.077879 0.829693 0.617076 0.061 Uiso 1 1 calc R U . . .
C25A C -0.0971(6) 0.2444(5) 0.6313(5) 0.0493(18) Uani 1 1 d . . . . .
H25A H -0.087200 0.307685 0.663201 0.059 Uiso 1 1 calc R U . . .
C23 C 1.6428(5) 0.3713(5) 0.8818(5) 0.0486(18) Uani 1 1 d . . . . .
H23 H 1.642744 0.428364 0.870605 0.058 Uiso 1 1 calc R U . . .
C3 C 1.0346(6) 0.8178(5) 0.8676(4) 0.0427(17) Uani 1 1 d . . . . .
C4A C 0.4591(5) 0.1402(5) 0.6454(5) 0.0530(19) Uani 1 1 d . . . . .
H4AA H 0.471384 0.120083 0.589176 0.079 Uiso 1 1 calc R U . . .
H4AB H 0.409346 0.083972 0.649367 0.079 Uiso 1 1 calc R U . . .
H4AC H 0.528315 0.169290 0.701790 0.079 Uiso 1 1 calc R U . . .
C19 C 1.5578(6) 0.2296(5) 0.9096(5) 0.0524(19) Uani 1 1 d . . . . .
H19 H 1.499768 0.189430 0.917980 0.063 Uiso 1 1 calc R U . . .
C23A C -0.2352(6) 0.6235(5) 0.6086(5) 0.056(2) Uani 1 1 d . . . . .
H23A H -0.238700 0.561112 0.605333 0.067 Uiso 1 1 calc R U . . .
O9 O -0.2839(6) -0.0501(4) 0.1723(5) 0.115(3) Uani 1 1 d G . . . .
H9A H -0.299693 -0.100524 0.125441 0.173 Uiso 1 1 d G U . . .
H9B H -0.301728 -0.073229 0.211702 0.173 Uiso 1 1 d G U . . .
C8A C 0.4050(5) 0.5528(4) 0.6499(5) 0.057(2) Uani 1 1 d . . . . .
H8AA H 0.470785 0.575449 0.708324 0.086 Uiso 1 1 calc R U . . .
H8AB H 0.373727 0.600515 0.652184 0.086 Uiso 1 1 calc R U . . .
H8AC H 0.423256 0.543601 0.595964 0.086 Uiso 1 1 calc R U . . .
C8 C 1.0302(6) 0.4794(5) 0.8685(6) 0.070(2) Uani 1 1 d . . . . .
H8A H 1.009780 0.502536 0.918742 0.105 Uiso 1 1 calc R U . . .
H8B H 1.066943 0.437626 0.884211 0.105 Uiso 1 1 calc R U . . .
H8C H 0.964998 0.442987 0.808774 0.105 Uiso 1 1 calc R U . . .
C22A C -0.3234(6) 0.6460(6) 0.6093(5) 0.065(2) Uani 1 1 d . . . . .
H22A H -0.385272 0.599266 0.607444 0.078 Uiso 1 1 calc R U . . .
C20 C 1.6461(7) 0.2054(6) 0.9139(5) 0.058(2) Uani 1 1 d . . . . .
H20 H 1.646462 0.148437 0.925129 0.069 Uiso 1 1 calc R U . . .
C22 C 1.7318(5) 0.3470(6) 0.8870(5) 0.062(2) Uani 1 1 d . . . . .
H22 H 1.790576 0.388142 0.880050 0.074 Uiso 1 1 calc R U . . .
C4 C 0.9980(6) 0.8992(5) 0.8776(5) 0.061(2) Uani 1 1 d . . . . .
H4A H 0.924288 0.877064 0.828763 0.092 Uiso 1 1 calc R U . . .
H4B H 1.047309 0.953301 0.870601 0.092 Uiso 1 1 calc R U . . .
H4C H 0.998755 0.920138 0.940044 0.092 Uiso 1 1 calc R U . . .
C21 C 1.7335(6) 0.2632(6) 0.9021(5) 0.062(2) Uani 1 1 d . . . . .
H21 H 1.791935 0.245624 0.904337 0.074 Uiso 1 1 calc R U . . .
C27A C -0.2085(6) 0.0716(5) 0.5664(5) 0.071(2) Uani 1 1 d . . . . .
H27A H -0.156482 0.070470 0.539647 0.107 Uiso 1 1 calc R U . . .
H27B H -0.282178 0.041397 0.515486 0.107 Uiso 1 1 calc R U . . .
H27C H -0.203255 0.036134 0.609611 0.107 Uiso 1 1 calc R U . . .
C20A C -0.2282(6) 0.8039(5) 0.6154(5) 0.065(2) Uani 1 1 d . . . . .
H20A H -0.225408 0.865761 0.617431 0.078 Uiso 1 1 calc R U . . .
C21A C -0.3192(6) 0.7370(6) 0.6126(5) 0.061(2) Uani 1 1 d . . . . .
H21A H -0.378039 0.752813 0.613022 0.073 Uiso 1 1 calc R U . . .
C26A C -0.2645(6) 0.1881(6) 0.6526(6) 0.074(2) Uani 1 1 d . . . . .
H26A H -0.270555 0.154463 0.696334 0.111 Uiso 1 1 calc R U . . .
H26B H -0.335350 0.163301 0.598738 0.111 Uiso 1 1 calc R U . . .
H26C H -0.240451 0.257210 0.685135 0.111 Uiso 1 1 calc R U . . .
C27 C 1.6288(6) 0.9173(6) 0.8812(7) 0.090(3) Uani 1 1 d . . . . .
H27D H 1.638513 0.917511 0.823815 0.135 Uiso 1 1 calc R U . . .
H27E H 1.688274 0.972992 0.935243 0.135 Uiso 1 1 calc R U . . .
H27F H 1.559555 0.920774 0.874102 0.135 Uiso 1 1 calc R U . . .
C26 C 1.7340(6) 0.8208(6) 0.9262(7) 0.101(3) Uani 1 1 d . . . . .
H26D H 1.785775 0.872150 0.987063 0.152 Uiso 1 1 calc R U . . .
H26E H 1.761587 0.827175 0.878717 0.152 Uiso 1 1 calc R U . . .
H26F H 1.724762 0.758100 0.932214 0.152 Uiso 1 1 calc R U . . .

loop_
_atom_site_aniso_label
_atom_site_aniso_U_11
_atom_site_aniso_U_22
_atom_site_aniso_U_33
_atom_site_aniso_U_23
_atom_site_aniso_U_13
_atom_site_aniso_U_12
Cu1A 0.0289(4) 0.0329(5) 0.0563(6) 0.0229(4) 0.0239(4) 0.0122(4)
Cu1 0.0307(4) 0.0322(5) 0.0599(6) 0.0228(4) 0.0262(4) 0.0142(4)
Br1A 0.0669(6) 0.0744(6) 0.1201(8) 0.0427(6) 0.0590(6) 0.0218(5)
Br1 0.0661(6) 0.0798(7) 0.1383(9) 0.0571(6) 0.0631(6) 0.0318(5)
O4 0.031(2) 0.033(3) 0.058(3) 0.020(2) 0.022(2) 0.015(2)
O4A 0.027(2) 0.032(2) 0.051(3) 0.015(2) 0.018(2) 0.010(2)
O1 0.037(3) 0.031(2) 0.065(3) 0.027(2) 0.033(2) 0.020(2)
O1A 0.039(3) 0.035(3) 0.075(3) 0.031(2) 0.034(2) 0.016(2)
O2A 0.036(3) 0.052(3) 0.059(3) 0.024(2) 0.021(2) 0.025(2)
O5A 0.038(3) 0.045(3) 0.079(3) 0.029(3) 0.034(3) 0.017(2)
O5 0.037(3) 0.037(3) 0.089(4) 0.035(3) 0.039(3) 0.014(2)
O2 0.034(3) 0.050(3) 0.055(3) 0.018(2) 0.022(2) 0.023(2)
N1A 0.031(3) 0.032(3) 0.038(3) 0.015(2) 0.018(3) 0.012(2)
N4A 0.025(3) 0.028(3) 0.044(3) 0.015(3) 0.016(2) 0.010(2)
N1 0.035(3) 0.029(3) 0.036(3) 0.012(2) 0.016(3) 0.016(3)
N2A 0.035(3) 0.029(3) 0.052(3) 0.021(3) 0.026(3) 0.019(3)
N3 0.032(3) 0.033(3) 0.043(3) 0.016(3) 0.018(3) 0.011(3)
N3A 0.034(3) 0.027(3) 0.045(3) 0.011(3) 0.018(3) 0.013(3)
N4 0.029(3) 0.030(3) 0.042(3) 0.010(3) 0.014(3) 0.013(3)
O3A 0.036(3) 0.043(3) 0.109(4) 0.032(3) 0.039(3) 0.016(2)
O3 0.031(3) 0.046(3) 0.118(4) 0.029(3) 0.041(3) 0.012(2)
N2 0.029(3) 0.031(3) 0.045(3) 0.018(3) 0.020(3) 0.013(2)
N5 0.027(3) 0.050(4) 0.064(4) 0.026(3) 0.024(3) 0.014(3)
N5A 0.034(3) 0.047(4) 0.056(4) 0.025(3) 0.021(3) 0.008(3)
O6 0.060(3) 0.060(4) 0.093(4) 0.026(3) 0.041(3) 0.029(3)
C9A 0.035(4) 0.027(4) 0.028(4) 0.006(3) 0.015(3) 0.013(3)
O8 0.071(4) 0.046(3) 0.087(4) 0.019(3) -0.001(3) 0.015(3)
C12A 0.028(3) 0.032(4) 0.036(4) 0.017(3) 0.015(3) 0.011(3)
C12 0.037(4) 0.033(4) 0.038(4) 0.022(3) 0.021(3) 0.017(3)
C6 0.025(3) 0.034(4) 0.032(4) 0.006(3) 0.010(3) 0.013(3)
C24A 0.033(4) 0.025(4) 0.033(4) 0.008(3) 0.015(3) 0.004(3)
C11A 0.026(3) 0.035(4) 0.029(4) 0.010(3) 0.012(3) 0.010(3)
C6A 0.025(3) 0.035(4) 0.036(4) 0.011(3) 0.017(3) 0.008(3)
C1A 0.031(4) 0.040(4) 0.041(4) 0.017(3) 0.019(3) 0.019(3)
C24 0.030(4) 0.031(4) 0.039(4) 0.010(3) 0.017(3) 0.007(3)
C10A 0.025(3) 0.034(4) 0.026(4) 0.004(3) 0.012(3) 0.008(3)
C7 0.029(4) 0.030(4) 0.045(4) 0.015(3) 0.017(3) 0.011(3)
C1 0.029(4) 0.031(4) 0.036(4) 0.013(3) 0.017(3) 0.010(3)
C7A 0.027(3) 0.033(4) 0.047(4) 0.018(3) 0.020(3) 0.014(3)
C10 0.030(4) 0.023(4) 0.030(4) 0.004(3) 0.011(3) 0.008(3)
C18A 0.035(4) 0.042(4) 0.035(4) 0.013(3) 0.013(3) 0.016(3)
C9 0.036(4) 0.025(4) 0.032(4) 0.009(3) 0.011(3) 0.007(3)
C17A 0.041(4) 0.023(4) 0.051(4) 0.011(3) 0.025(3) 0.010(3)
C5A 0.040(4) 0.043(5) 0.043(4) 0.016(4) 0.014(4) 0.022(4)
O7 0.063(4) 0.091(5) 0.098(5) 0.028(4) 0.037(3) 0.024(4)
C11 0.033(4) 0.026(4) 0.037(4) 0.010(3) 0.016(3) 0.015(3)
O10 0.094(5) 0.049(3) 0.098(5) 0.022(3) 0.001(3) 0.031(3)
C18 0.035(4) 0.040(4) 0.038(4) 0.017(3) 0.019(3) 0.020(3)
C16A 0.033(4) 0.027(4) 0.046(4) 0.008(3) 0.014(3) 0.007(3)
C13A 0.043(4) 0.024(4) 0.042(4) 0.006(3) 0.019(3) 0.008(3)
C17 0.039(4) 0.028(4) 0.053(4) 0.014(3) 0.025(3) 0.013(3)
C5 0.035(4) 0.036(4) 0.045(4) 0.008(3) 0.017(3) 0.017(3)
C15A 0.031(4) 0.042(4) 0.060(5) 0.031(4) 0.023(4) 0.009(3)
C15 0.032(4) 0.046(5) 0.065(5) 0.034(4) 0.025(4) 0.015(4)
C14A 0.038(4) 0.036(4) 0.053(4) 0.018(4) 0.030(4) 0.011(3)
C2A 0.043(4) 0.038(4) 0.058(5) 0.028(4) 0.030(4) 0.017(3)
C16 0.038(4) 0.034(4) 0.055(5) 0.015(3) 0.018(4) 0.013(3)
C14 0.046(4) 0.039(4) 0.056(5) 0.021(4) 0.032(4) 0.019(4)
C3A 0.049(5) 0.039(4) 0.039(4) 0.012(3) 0.018(4) 0.020(4)
C2 0.040(4) 0.036(4) 0.053(4) 0.019(3) 0.025(3) 0.018(3)
C25 0.042(4) 0.034(4) 0.082(6) 0.029(4) 0.031(4) 0.022(4)
C13 0.057(5) 0.041(4) 0.051(5) 0.017(4) 0.028(4) 0.024(4)
C19A 0.046(4) 0.034(4) 0.072(5) 0.014(4) 0.030(4) 0.014(4)
C25A 0.051(5) 0.037(4) 0.061(5) 0.021(4) 0.029(4) 0.012(4)
C23 0.049(4) 0.051(5) 0.056(5) 0.022(4) 0.022(4) 0.032(4)
C3 0.054(5) 0.045(5) 0.039(4) 0.017(3) 0.023(4) 0.028(4)
C4A 0.060(5) 0.046(4) 0.063(5) 0.020(4) 0.028(4) 0.033(4)
C19 0.056(5) 0.058(5) 0.056(5) 0.025(4) 0.029(4) 0.031(4)
C23A 0.061(5) 0.059(5) 0.089(6) 0.051(4) 0.047(4) 0.043(4)
O9 0.109(5) 0.042(3) 0.123(5) 0.008(3) -0.021(5) 0.036(4)
C8A 0.037(4) 0.044(4) 0.100(6) 0.030(4) 0.038(4) 0.015(4)
C8 0.054(5) 0.052(5) 0.136(7) 0.056(5) 0.058(5) 0.028(4)
C22A 0.051(5) 0.078(6) 0.106(7) 0.053(5) 0.053(5) 0.039(5)
C20 0.076(6) 0.065(5) 0.053(5) 0.025(4) 0.029(4) 0.050(5)
C22 0.036(4) 0.096(7) 0.068(5) 0.030(5) 0.033(4) 0.033(4)
C4 0.063(5) 0.068(5) 0.077(5) 0.032(4) 0.036(4) 0.048(4)
C21 0.062(6) 0.086(6) 0.054(5) 0.020(5) 0.026(4) 0.055(5)
C27A 0.064(5) 0.053(5) 0.082(6) 0.013(5) 0.039(5) 0.006(4)
C20A 0.065(5) 0.049(5) 0.089(6) 0.016(4) 0.032(5) 0.040(5)
C21A 0.049(5) 0.070(6) 0.076(6) 0.026(5) 0.033(4) 0.035(5)
C26A 0.069(5) 0.087(6) 0.115(7) 0.062(5) 0.069(5) 0.043(5)
C27 0.057(5) 0.086(6) 0.163(9) 0.092(6) 0.058(6) 0.030(5)
C26 0.051(5) 0.082(7) 0.183(10) 0.064(7) 0.052(6) 0.029(5)

loop_
_atom_type_symbol
_atom_type_description
_atom_type_scat_dispersion_real
_atom_type_scat_dispersion_imag
_atom_type_scat_source
C C 0.0033 0.0016 'International Tables Vol C Tables 4.2.6.8 and 6.1.1.4'
H H 0.0000 0.0000 'International Tables Vol C Tables 4.2.6.8 and 6.1.1.4'
Br Br -0.2901 2.4595 'International Tables Vol C Tables 4.2.6.8 and 6.1.1.4'
Cu Cu 0.3201 1.2651 'International Tables Vol C Tables 4.2.6.8 and 6.1.1.4'
N N 0.0061 0.0033 'International Tables Vol C Tables 4.2.6.8 and 6.1.1.4'
O O 0.0106 0.0060 'International Tables Vol C Tables 4.2.6.8 and 6.1.1.4'

loop_
_geom_angle_atom_site_label_1
_geom_angle_atom_site_label_2
_geom_angle_atom_site_label_3
_geom_angle
_geom_angle_site_symmetry_1
_geom_angle_site_symmetry_3
_geom_angle_publ_flag
O4A Cu1A O5A 94.68(17) . . ?
O4A Cu1A N1A 83.60(18) . . ?
O1A Cu1A O4A 176.97(17) . . ?
O1A Cu1A O5A 88.22(17) . . ?
O1A Cu1A N1A 93.47(19) . . ?
N1A Cu1A O5A 177.15(18) . . ?
O4 Cu1 O5 94.03(17) . . ?
O4 Cu1 N1 83.21(18) . . ?
O1 Cu1 O4 174.51(17) . . ?
O1 Cu1 O5 88.69(17) . . ?
O1 Cu1 N1 93.79(18) . . ?
N1 Cu1 O5 175.59(19) . . ?
C9 O4 Cu1 109.9(4) . . ?
C9A O4A Cu1A 109.1(3) . . ?
C1 O1 Cu1 126.5(4) . . ?
C1A O1A Cu1A 127.3(4) . . ?
C3A O2A C5A 124.5(5) . . ?
C25A O5A Cu1A 124.5(4) . . ?
C25 O5 Cu1 124.4(4) . . ?
C3 O2 C5 123.5(5) . . ?
N2A N1A Cu1A 113.2(3) . . ?
C7A N1A Cu1A 130.2(4) . . ?
C7A N1A N2A 116.6(5) . . ?
N3A N4A C18A 120.5(5) . . ?
C24A N4A N3A 111.3(5) . . ?
C24A N4A C18A 128.1(5) . . ?
N2 N1 Cu1 113.0(3) . . ?
C7 N1 Cu1 129.9(4) . . ?
C7 N1 N2 116.8(5) . . ?
C9A N2A N1A 108.4(5) . . ?
C11 N3 N4 106.4(4) . . ?
C11A N3A N4A 106.0(4) . . ?
N3 N4 C18 120.6(5) . . ?
C24 N4 N3 110.5(5) . . ?
C24 N4 C18 128.9(5) . . ?
C9 N2 N1 109.8(5) . . ?
C25 N5 C27 121.7(5) . . ?
C25 N5 C26 122.3(6) . . ?
C26 N5 C27 115.9(6) . . ?
C25A N5A C27A 121.6(6) . . ?
C25A N5A C26A 121.7(6) . . ?
C27A N5A C26A 116.7(6) . . ?
H6A O6 H6B 104.6 . . ?
O4A C9A N2A 125.6(5) . . ?
O4A C9A C10A 116.3(5) . . ?
N2A C9A C10A 118.1(5) . . ?
H8D O8 H8E 104.5 . . ?
C17A C12A C11A 119.1(6) . . ?
C17A C12A C13A 118.3(5) . . ?
C13A C12A C11A 122.6(5) . . ?
C17 C12 C11 119.6(6) . . ?
C17 C12 C13 118.5(6) . . ?
C13 C12 C11 121.8(6) . . ?
C1 C6 C7 124.9(5) . . ?
C1 C6 C5 117.8(5) . . ?
C5 C6 C7 117.3(6) . . ?
N4A C24A H24A 125.5 . . ?
N4A C24A C10A 109.0(5) . . ?
C10A C24A H24A 125.5 . . ?
N3A C11A C12A 118.5(5) . . ?
N3A C11A C10A 111.0(5) . . ?
C10A C11A C12A 130.5(5) . . ?
C1A C6A C7A 125.3(5) . . ?
C1A C6A C5A 116.5(5) . . ?
C7A C6A C5A 118.2(5) . . ?
O1A C1A C6A 125.0(5) . . ?
O1A C1A C2A 114.2(5) . . ?
C2A C1A C6A 120.8(5) . . ?
N4 C24 H24 125.6 . . ?
N4 C24 C10 108.7(5) . . ?
C10 C24 H24 125.6 . . ?
C9A C10A C11A 133.0(5) . . ?
C24A C10A C9A 124.3(6) . . ?
C24A C10A C11A 102.7(5) . . ?
N1 C7 C6 119.3(5) . . ?
N1 C7 C8 118.9(5) . . ?
C6 C7 C8 121.8(5) . . ?
O1 C1 C6 125.3(5) . . ?
O1 C1 C2 115.0(5) . . ?
C6 C1 C2 119.7(5) . . ?
N1A C7A C6A 118.7(5) . . ?
N1A C7A C8A 118.9(5) . . ?
C6A C7A C8A 122.4(5) . . ?
C24 C10 C9 124.0(6) . . ?
C24 C10 C11 104.9(5) . . ?
C11 C10 C9 131.1(5) . . ?
C19A C18A N4A 121.6(6) . . ?
C19A C18A C23A 119.2(6) . . ?
C23A C18A N4A 119.2(6) . . ?
O4 C9 N2 124.0(5) . . ?
O4 C9 C10 115.9(5) . . ?
N2 C9 C10 120.1(5) . . ?
C12A C17A H17A 119.2 . . ?
C16A C17A C12A 121.5(6) . . ?
C16A C17A H17A 119.2 . . ?
O2A C5A C6A 117.4(6) . . ?
O3A C5A O2A 114.2(6) . . ?
O3A C5A C6A 128.3(6) . . ?
H7A O7 H7B 104.5 . . ?
N3 C11 C12 118.0(5) . . ?
N3 C11 C10 109.6(5) . . ?
C10 C11 C12 132.5(5) . . ?
H10A O10 H10B 104.5 . . ?
C23 C18 N4 120.3(6) . . ?
C23 C18 C19 118.7(6) . . ?
C19 C18 N4 120.9(6) . . ?
C17A C16A H16A 120.4 . . ?
C17A C16A C15A 119.2(6) . . ?
C15A C16A H16A 120.4 . . ?
C12A C13A H13A 119.4 . . ?
C14A C13A C12A 121.1(5) . . ?
C14A C13A H13A 119.4 . . ?
C12 C17 H17 119.2 . . ?
C16 C17 C12 121.5(6) . . ?
C16 C17 H17 119.2 . . ?
O2 C5 C6 117.2(6) . . ?
O3 C5 O2 112.7(5) . . ?
O3 C5 C6 130.0(6) . . ?
C16A C15A Br1A 118.5(5) . . ?
C14A C15A Br1A 120.3(5) . . ?
C14A C15A C16A 121.2(6) . . ?
C16 C15 Br1 118.9(5) . . ?
C14 C15 Br1 119.6(5) . . ?
C14 C15 C16 121.5(6) . . ?
C13A C14A H14A 120.7 . . ?
C15A C14A C13A 118.6(6) . . ?
C15A C14A H14A 120.7 . . ?
C1A C2A H2A 119.6 . . ?
C3A C2A C1A 120.9(6) . . ?
C3A C2A H2A 119.6 . . ?
C17 C16 C15 118.7(6) . . ?
C17 C16 H16 120.6 . . ?
C15 C16 H16 120.6 . . ?
C15 C14 H14 120.6 . . ?
C13 C14 C15 118.8(6) . . ?
C13 C14 H14 120.6 . . ?
O2A C3A C4A 112.8(6) . . ?
C2A C3A O2A 119.9(6) . . ?
C2A C3A C4A 127.3(6) . . ?
C1 C2 H2 119.5 . . ?
C3 C2 C1 121.1(6) . . ?
C3 C2 H2 119.5 . . ?
O5 C25 N5 125.3(6) . . ?
O5 C25 H25 117.4 . . ?
N5 C25 H25 117.4 . . ?
C12 C13 H13 119.5 . . ?
C14 C13 C12 120.9(6) . . ?
C14 C13 H13 119.5 . . ?
C18A C19A H19A 120.2 . . ?
C18A C19A C20A 119.5(7) . . ?
C20A C19A H19A 120.2 . . ?
O5A C25A N5A 124.7(7) . . ?
O5A C25A H25A 117.6 . . ?
N5A C25A H25A 117.6 . . ?
C18 C23 H23 119.2 . . ?
C18 C23 C22 121.6(7) . . ?
C22 C23 H23 119.2 . . ?
O2 C3 C4 113.0(6) . . ?
C2 C3 O2 120.3(6) . . ?
C2 C3 C4 126.7(7) . . ?
C3A C4A H4AA 109.5 . . ?
C3A C4A H4AB 109.5 . . ?
C3A C4A H4AC 109.5 . . ?
H4AA C4A H4AB 109.5 . . ?
H4AA C4A H4AC 109.5 . . ?
H4AB C4A H4AC 109.5 . . ?
C18 C19 H19 120.3 . . ?
C20 C19 C18 119.3(7) . . ?
C20 C19 H19 120.3 . . ?
C18A C23A H23A 119.7 . . ?
C18A C23A C22A 120.7(6) . . ?
C22A C23A H23A 119.7 . . ?
H9A O9 H9B 104.4 . . ?
C7A C8A H8AA 109.5 . . ?
C7A C8A H8AB 109.5 . . ?
C7A C8A H8AC 109.5 . . ?
H8AA C8A H8AB 109.5 . . ?
H8AA C8A H8AC 109.5 . . ?
H8AB C8A H8AC 109.5 . . ?
C7 C8 H8A 109.5 . . ?
C7 C8 H8B 109.5 . . ?
C7 C8 H8C 109.5 . . ?
H8A C8 H8B 109.5 . . ?
H8A C8 H8C 109.5 . . ?
H8B C8 H8C 109.5 . . ?
C23A C22A H22A 120.1 . . ?
C21A C22A C23A 119.8(7) . . ?
C21A C22A H22A 120.1 . . ?
C19 C20 H20 119.0 . . ?
C21 C20 C19 121.9(7) . . ?
C21 C20 H20 119.0 . . ?
C23 C22 H22 119.8 . . ?
C21 C22 C23 120.4(7) . . ?
C21 C22 H22 119.8 . . ?
C3 C4 H4A 109.5 . . ?
C3 C4 H4B 109.5 . . ?
C3 C4 H4C 109.5 . . ?
H4A C4 H4B 109.5 . . ?
H4A C4 H4C 109.5 . . ?
H4B C4 H4C 109.5 . . ?
C20 C21 H21 121.0 . . ?
C22 C21 C20 117.9(7) . . ?
C22 C21 H21 121.0 . . ?
N5A C27A H27A 109.5 . . ?
N5A C27A H27B 109.5 . . ?
N5A C27A H27C 109.5 . . ?
H27A C27A H27B 109.5 . . ?
H27A C27A H27C 109.5 . . ?
H27B C27A H27C 109.5 . . ?
C19A C20A H20A 119.1 . . ?
C21A C20A C19A 121.8(7) . . ?
C21A C20A H20A 119.1 . . ?
C22A C21A H21A 120.5 . . ?
C20A C21A C22A 119.1(7) . . ?
C20A C21A H21A 120.5 . . ?
N5A C26A H26A 109.5 . . ?
N5A C26A H26B 109.5 . . ?
N5A C26A H26C 109.5 . . ?
H26A C26A H26B 109.5 . . ?
H26A C26A H26C 109.5 . . ?
H26B C26A H26C 109.5 . . ?
N5 C27 H27D 109.5 . . ?
N5 C27 H27E 109.5 . . ?
N5 C27 H27F 109.5 . . ?
H27D C27 H27E 109.5 . . ?
H27D C27 H27F 109.5 . . ?
H27E C27 H27F 109.5 . . ?
N5 C26 H26D 109.5 . . ?
N5 C26 H26E 109.5 . . ?
N5 C26 H26F 109.5 . . ?
H26D C26 H26E 109.5 . . ?
H26D C26 H26F 109.5 . . ?
H26E C26 H26F 109.5 . . ?

loop_
_geom_bond_atom_site_label_1
_geom_bond_atom_site_label_2
_geom_bond_distance
_geom_bond_site_symmetry_2
_geom_bond_publ_flag
Cu1A O4A 1.897(4) . ?
Cu1A O1A 1.877(4) . ?
Cu1A O5A 1.945(4) . ?
Cu1A N1A 1.904(5) . ?
Cu1 O4 1.902(4) . ?
Cu1 O1 1.885(4) . ?
Cu1 O5 1.967(4) . ?
Cu1 N1 1.904(5) . ?
Br1A C15A 1.885(6) . ?
Br1 C15 1.892(6) . ?
O4 C9 1.295(6) . ?
O4A C9A 1.287(6) . ?
O1 C1 1.292(6) . ?
O1A C1A 1.285(6) . ?
O2A C5A 1.384(7) . ?
O2A C3A 1.359(7) . ?
O5A C25A 1.233(7) . ?
O5 C25 1.236(7) . ?
O2 C5 1.397(7) . ?
O2 C3 1.357(7) . ?
N1A N2A 1.401(6) . ?
N1A C7A 1.326(7) . ?
N4A N3A 1.353(6) . ?
N4A C24A 1.348(7) . ?
N4A C18A 1.433(7) . ?
N1 N2 1.397(6) . ?
N1 C7 1.311(7) . ?
N2A C9A 1.325(7) . ?
N3 N4 1.373(6) . ?
N3 C11 1.334(6) . ?
N3A C11A 1.322(7) . ?
N4 C24 1.342(7) . ?
N4 C18 1.407(7) . ?
O3A C5A 1.197(7) . ?
O3 C5 1.201(7) . ?
N2 C9 1.319(7) . ?
N5 C25 1.271(7) . ?
N5 C27 1.441(8) . ?
N5 C26 1.440(8) . ?
N5A C25A 1.294(7) . ?
N5A C27A 1.444(8) . ?
N5A C26A 1.462(8) . ?
O6 H6A 0.8503 . ?
O6 H6B 0.8485 . ?
C9A C10A 1.449(8) . ?
O8 H8D 0.8502 . ?
O8 H8E 0.8499 . ?
C12A C11A 1.479(8) . ?
C12A C17A 1.371(8) . ?
C12A C13A 1.392(8) . ?
C12 C11 1.473(8) . ?
C12 C17 1.369(8) . ?
C12 C13 1.387(8) . ?
C6 C7 1.462(8) . ?
C6 C1 1.415(8) . ?
C6 C5 1.456(8) . ?
C24A H24A 0.9300 . ?
C24A C10A 1.376(7) . ?
C11A C10A 1.451(8) . ?
C6A C1A 1.423(8) . ?
C6A C7A 1.449(7) . ?
C6A C5A 1.473(8) . ?
C1A C2A 1.420(8) . ?
C24 H24 0.9300 . ?
C24 C10 1.366(7) . ?
C7 C8 1.484(8) . ?
C1 C2 1.425(8) . ?
C7A C8A 1.482(8) . ?
C10 C9 1.451(7) . ?
C10 C11 1.433(8) . ?
C18A C19A 1.361(8) . ?
C18A C23A 1.375(9) . ?
C17A H17A 0.9300 . ?
C17A C16A 1.362(8) . ?
O7 H7A 0.8501 . ?
O7 H7B 0.8504 . ?
O10 H10A 0.8498 . ?
O10 H10B 0.8499 . ?
C18 C23 1.348(8) . ?
C18 C19 1.385(8) . ?
C16A H16A 0.9300 . ?
C16A C15A 1.387(8) . ?
C13A H13A 0.9300 . ?
C13A C14A 1.382(8) . ?
C17 H17 0.9300 . ?
C17 C16 1.358(8) . ?
C15A C14A 1.362(8) . ?
C15 C16 1.375(8) . ?
C15 C14 1.366(8) . ?
C14A H14A 0.9300 . ?
C2A H2A 0.9300 . ?
C2A C3A 1.340(8) . ?
C16 H16 0.9300 . ?
C14 H14 0.9300 . ?
C14 C13 1.364(8) . ?
C3A C4A 1.479(8) . ?
C2 H2 0.9300 . ?
C2 C3 1.339(8) . ?
C25 H25 0.9300 . ?
C13 H13 0.9300 . ?
C19A H19A 0.9300 . ?
C19A C20A 1.379(9) . ?
C25A H25A 0.9300 . ?
C23 H23 0.9300 . ?
C23 C22 1.390(8) . ?
C3 C4 1.482(8) . ?
C4A H4AA 0.9600 . ?
C4A H4AB 0.9600 . ?
C4A H4AC 0.9600 . ?
C19 H19 0.9300 . ?
C19 C20 1.382(9) . ?
C23A H23A 0.9300 . ?
C23A C22A 1.383(8) . ?
O9 H9A 0.8502 . ?
O9 H9B 0.8499 . ?
C8A H8AA 0.9600 . ?
C8A H8AB 0.9600 . ?
C8A H8AC 0.9600 . ?
C8 H8A 0.9600 . ?
C8 H8B 0.9600 . ?
C8 H8C 0.9600 . ?
C22A H22A 0.9300 . ?
C22A C21A 1.365(9) . ?
C20 H20 0.9300 . ?
C20 C21 1.374(10) . ?
C22 H22 0.9300 . ?
C22 C21 1.362(9) . ?
C4 H4A 0.9600 . ?
C4 H4B 0.9600 . ?
C4 H4C 0.9600 . ?
C21 H21 0.9300 . ?
C27A H27A 0.9600 . ?
C27A H27B 0.9600 . ?
C27A H27C 0.9600 . ?
C20A H20A 0.9300 . ?
C20A C21A 1.354(9) . ?
C21A H21A 0.9300 . ?
C26A H26A 0.9600 . ?
C26A H26B 0.9600 . ?
C26A H26C 0.9600 . ?
C27 H27D 0.9600 . ?
C27 H27E 0.9600 . ?
C27 H27F 0.9600 . ?
C26 H26D 0.9600 . ?
C26 H26E 0.9600 . ?
C26 H26F 0.9600 . ?

loop_
_geom_torsion_atom_site_label_1
_geom_torsion_atom_site_label_2
_geom_torsion_atom_site_label_3
_geom_torsion_atom_site_label_4
_geom_torsion
_geom_torsion_site_symmetry_1
_geom_torsion_site_symmetry_2
_geom_torsion_site_symmetry_3
_geom_torsion_site_symmetry_4
_geom_torsion_publ_flag
Cu1A O4A C9A N2A -2.7(7) . . . . ?
Cu1A O4A C9A C10A 176.9(4) . . . . ?
Cu1A O1A C1A C6A 0.8(9) . . . . ?
Cu1A O1A C1A C2A 178.3(4) . . . . ?
Cu1A O5A C25A N5A 179.2(4) . . . . ?
Cu1A N1A N2A C9A -2.1(5) . . . . ?
Cu1A N1A C7A C6A -1.6(8) . . . . ?
Cu1A N1A C7A C8A -179.3(4) . . . . ?
Cu1 O4 C9 N2 -2.6(7) . . . . ?
Cu1 O4 C9 C10 178.9(4) . . . . ?
Cu1 O1 C1 C6 -5.0(8) . . . . ?
Cu1 O1 C1 C2 174.4(4) . . . . ?
Cu1 O5 C25 N5 -178.4(5) . . . . ?
Cu1 N1 N2 C9 3.2(6) . . . . ?
Cu1 N1 C7 C6 4.2(8) . . . . ?
Cu1 N1 C7 C8 -173.3(5) . . . . ?
Br1A C15A C14A C13A -179.7(4) . . . . ?
Br1 C15 C16 C17 -178.7(4) . . . . ?
Br1 C15 C14 C13 177.7(4) . . . . ?
O4A C9A C10A C24A 7.9(8) . . . . ?
O4A C9A C10A C11A -174.1(5) . . . . ?
O1 C1 C2 C3 -180.0(6) . . . . ?
O1A C1A C2A C3A 179.8(6) . . . . ?
O5A Cu1A O4A C9A -176.9(4) . . . . ?
O5A Cu1A O1A C1A 176.6(5) . . . . ?
O5 Cu1 O1 C1 -171.7(5) . . . . ?
N1A Cu1A O4A C9A 0.9(4) . . . . ?
N1A Cu1A O1A C1A -1.1(5) . . . . ?
N1A N2A C9A O4A 3.2(8) . . . . ?
N1A N2A C9A C10A -176.3(5) . . . . ?
N4A N3A C11A C12A -179.0(5) . . . . ?
N4A N3A C11A C10A -0.3(6) . . . . ?
N4A C24A C10A C9A 178.9(5) . . . . ?
N4A C24A C10A C11A 0.4(6) . . . . ?
N4A C18A C19A C20A -179.8(6) . . . . ?
N4A C18A C23A C22A 179.4(6) . . . . ?
N1 Cu1 O1 C1 4.6(5) . . . . ?
N1 N2 C9 O4 -0.4(8) . . . . ?
N1 N2 C9 C10 178.1(5) . . . . ?
N2A N1A C7A C6A -179.9(5) . . . . ?
N2A N1A C7A C8A 2.4(8) . . . . ?
N2A C9A C10A C24A -172.5(5) . . . . ?
N2A C9A C10A C11A 5.5(9) . . . . ?
N3 N4 C24 C10 0.2(7) . . . . ?
N3 N4 C18 C23 167.1(5) . . . . ?
N3 N4 C18 C19 -11.6(8) . . . . ?
N3A N4A C24A C10A -0.6(6) . . . . ?
N3A N4A C18A C19A -3.0(8) . . . . ?
N3A N4A C18A C23A 176.0(5) . . . . ?
N3A C11A C10A C9A -178.4(6) . . . . ?
N3A C11A C10A C24A 0.0(6) . . . . ?
N4 N3 C11 C12 179.2(5) . . . . ?
N4 N3 C11 C10 -0.4(6) . . . . ?
N4 C24 C10 C9 -177.3(5) . . . . ?
N4 C24 C10 C11 -0.4(7) . . . . ?
N4 C18 C23 C22 -178.4(6) . . . . ?
N4 C18 C19 C20 177.9(6) . . . . ?
N2 N1 C7 C6 178.6(5) . . . . ?
N2 N1 C7 C8 1.1(8) . . . . ?
C12A C11A C10A C9A 0.1(11) . . . . ?
C12A C11A C10A C24A 178.5(6) . . . . ?
C12A C17A C16A C15A -1.6(9) . . . . ?
C12A C13A C14A C15A 1.0(9) . . . . ?
C12 C17 C16 C15 1.3(9) . . . . ?
C6 C1 C2 C3 -0.5(9) . . . . ?
C24A N4A N3A C11A 0.6(6) . . . . ?
C24A N4A C18A C19A 174.5(6) . . . . ?
C24A N4A C18A C23A -6.5(9) . . . . ?
C11A C12A C17A C16A -177.5(5) . . . . ?
C11A C12A C13A C14A 177.8(5) . . . . ?
C6A C1A C2A C3A -2.7(9) . . . . ?
C1A C6A C7A N1A 0.8(9) . . . . ?
C1A C6A C7A C8A 178.4(6) . . . . ?
C1A C6A C5A O2A -3.6(8) . . . . ?
C1A C6A C5A O3A 179.7(6) . . . . ?
C1A C2A C3A O2A -0.7(9) . . . . ?
C1A C2A C3A C4A 178.0(6) . . . . ?
C24 N4 C18 C23 -12.8(9) . . . . ?
C24 N4 C18 C19 168.6(6) . . . . ?
C24 C10 C9 O4 -0.9(9) . . . . ?
C24 C10 C9 N2 -179.5(6) . . . . ?
C24 C10 C11 N3 0.4(7) . . . . ?
C24 C10 C11 C12 -179.1(6) . . . . ?
C7 N1 N2 C9 -172.1(5) . . . . ?
C7 C6 C1 O1 3.5(10) . . . . ?
C7 C6 C1 C2 -175.9(5) . . . . ?
C7 C6 C5 O2 173.6(5) . . . . ?
C7 C6 C5 O3 -4.5(10) . . . . ?
C1 C6 C7 N1 -3.0(9) . . . . ?
C1 C6 C7 C8 174.5(6) . . . . ?
C1 C6 C5 O2 -7.1(8) . . . . ?
C1 C6 C5 O3 174.8(6) . . . . ?
C1 C2 C3 O2 -1.6(10) . . . . ?
C1 C2 C3 C4 177.2(6) . . . . ?
C7A N1A N2A C9A 176.5(5) . . . . ?
C7A C6A C1A O1A -0.4(10) . . . . ?
C7A C6A C1A C2A -177.7(5) . . . . ?
C7A C6A C5A O2A 178.6(5) . . . . ?
C7A C6A C5A O3A 1.9(10) . . . . ?
C18A N4A N3A C11A 178.5(5) . . . . ?
C18A N4A C24A C10A -178.3(5) . . . . ?
C18A C19A C20A C21A -0.2(11) . . . . ?
C18A C23A C22A C21A 1.0(11) . . . . ?
C9 C10 C11 N3 177.1(6) . . . . ?
C9 C10 C11 C12 -2.4(11) . . . . ?
C17A C12A C11A N3A 50.0(8) . . . . ?
C17A C12A C11A C10A -128.4(6) . . . . ?
C17A C12A C13A C14A -2.5(8) . . . . ?
C17A C16A C15A Br1A 180.0(4) . . . . ?
C17A C16A C15A C14A 0.0(9) . . . . ?
C5A O2A C3A C2A 1.8(9) . . . . ?
C5A O2A C3A C4A -177.0(5) . . . . ?
C5A C6A C1A O1A -178.0(5) . . . . ?
C5A C6A C1A C2A 4.7(8) . . . . ?
C5A C6A C7A N1A 178.3(5) . . . . ?
C5A C6A C7A C8A -4.0(9) . . . . ?
C11 N3 N4 C24 0.1(6) . . . . ?
C11 N3 N4 C18 -179.7(5) . . . . ?
C11 C12 C17 C16 173.6(5) . . . . ?
C11 C12 C13 C14 -174.5(5) . . . . ?
C11 C10 C9 O4 -177.0(5) . . . . ?
C11 C10 C9 N2 4.4(10) . . . . ?
C18 N4 C24 C10 180.0(5) . . . . ?
C18 C23 C22 C21 0.8(11) . . . . ?
C18 C19 C20 C21 0.2(11) . . . . ?
C16A C15A C14A C13A 0.2(9) . . . . ?
C13A C12A C11A N3A -130.3(6) . . . . ?
C13A C12A C11A C10A 51.3(9) . . . . ?
C13A C12A C17A C16A 2.8(9) . . . . ?
C17 C12 C11 N3 -49.0(8) . . . . ?
C17 C12 C11 C10 130.5(7) . . . . ?
C17 C12 C13 C14 1.2(9) . . . . ?
C5 O2 C3 C2 -0.9(9) . . . . ?
C5 O2 C3 C4 -179.9(5) . . . . ?
C5 C6 C7 N1 176.3(5) . . . . ?
C5 C6 C7 C8 -6.2(9) . . . . ?
C5 C6 C1 O1 -175.7(5) . . . . ?
C5 C6 C1 C2 4.9(8) . . . . ?
C15 C14 C13 C12 0.7(9) . . . . ?
C16 C15 C14 C13 -1.7(9) . . . . ?
C14 C15 C16 C17 0.7(9) . . . . ?
C3A O2A C5A O3A 177.6(6) . . . . ?
C3A O2A C5A C6A 0.4(8) . . . . ?
C13 C12 C11 N3 126.6(6) . . . . ?
C13 C12 C11 C10 -53.9(9) . . . . ?
C13 C12 C17 C16 -2.2(9) . . . . ?
C19A C18A C23A C22A -1.5(10) . . . . ?
C19A C20A C21A C22A -0.3(12) . . . . ?
C23 C18 C19 C20 -0.7(10) . . . . ?
C23 C22 C21 C20 -1.3(11) . . . . ?
C3 O2 C5 O3 -176.2(6) . . . . ?
C3 O2 C5 C6 5.3(8) . . . . ?
C19 C18 C23 C22 0.3(10) . . . . ?
C19 C20 C21 C22 0.8(11) . . . . ?
C23A C18A C19A C20A 1.1(10) . . . . ?
C23A C22A C21A C20A -0.1(12) . . . . ?
C27A N5A C25A O5A -2.4(10) . . . . ?
C26A N5A C25A O5A 180.0(6) . . . . ?
C27 N5 C25 O5 0.9(11) . . . . ?
C26 N5 C25 O5 178.7(7) . . . . ?

loop_
_smtbx_masks_void_nr
_smtbx_masks_void_average_x
_smtbx_masks_void_average_y
_smtbx_masks_void_average_z
_smtbx_masks_void_volume
_smtbx_masks_void_count_electrons
_smtbx_masks_void_content
1 0.000 0.000 0.500 33.6 9.5 '1 WATER'
